data_4077665
loop_
_publ_author_name
'Wang, Shaowu'
'Yang, Qingchuan'
'Mak, Thomas C. W.'
'Xie, Zuowei'

_publ_section_title
;
 Carbon versus Silicon Bridges. Synthesis of a New Versatile Ligand and
 Its Applications in Organolanthanide Chemistry
;
_journal_issue 3
_journal_name_full Organometallics
_journal_page_first 334
_journal_paper_doi 10.1021/om990648o
_journal_volume 19
_journal_year 2000
_chemical_formula_sum 'C36 H64 B20 Li O4 Sm'
_chemical_formula_weight 934.36
_chemical_name_systematic
; 
 ? 
;
_space_group_IT_number 2
_symmetry_cell_setting triclinic
_symmetry_space_group_name_Hall '-P 1'
_symmetry_space_group_name_H-M 'P -1'
_atom_sites_solution_hydrogens geom
_atom_sites_solution_primary direct
_atom_sites_solution_secondary difmap
_audit_creation_method SHELXL-97
_cell_angle_alpha 80.009(6)
_cell_angle_beta 77.000(3)
_cell_angle_gamma 84.926(6)
_cell_formula_units_Z 2
_cell_length_a 11.6240(10)
_cell_length_b 12.9280(8)
_cell_length_c 16.7530(16)
_cell_measurement_temperature 296(2)
_cell_volume 2412.6(3)
_computing_cell_refinement 'BIOTEX Rigaku'
_computing_data_collection 'RAXIS Rigaku'
_computing_data_reduction 'BIOTEX Rigaku'
_computing_molecular_graphics 'Siemens SHELXTL'
_computing_publication_material 'Siemens SHELXTL'
_computing_structure_refinement 'SHELXL-97 (Sheldrick, 1997)'
_computing_structure_solution 'SHELXS-97 (Sheldrick, 1990)'
_diffrn_ambient_temperature 296(2)
_diffrn_measured_fraction_theta_full 0.860
_diffrn_measured_fraction_theta_max 0.860
_diffrn_measurement_device_type 'IP Rigaku'
_diffrn_measurement_method IP
_diffrn_radiation_monochromator graphite
_diffrn_radiation_source 'rotation anode'
_diffrn_radiation_type MoK\a
_diffrn_radiation_wavelength 0.71073
_diffrn_reflns_av_R_equivalents 0.0521
_diffrn_reflns_av_sigmaI/netI 0.0770
_diffrn_reflns_limit_h_max 13
_diffrn_reflns_limit_h_min -13
_diffrn_reflns_limit_k_max 0
_diffrn_reflns_limit_k_min -15
_diffrn_reflns_limit_l_max 19
_diffrn_reflns_limit_l_min -19
_diffrn_reflns_number 9103
_diffrn_reflns_theta_full 25.00
_diffrn_reflns_theta_max 25.00
_diffrn_reflns_theta_min 1.26
_exptl_absorpt_coefficient_mu 1.253
_exptl_absorpt_correction_T_max 1.121
_exptl_absorpt_correction_T_min 0.908
_exptl_absorpt_correction_type abscor
_exptl_crystal_colour orange
_exptl_crystal_density_diffrn 1.286
_exptl_crystal_density_meas ?
_exptl_crystal_density_method 'not measured'
_exptl_crystal_description plate
_exptl_crystal_F_000 954
_exptl_crystal_size_max 0.38
_exptl_crystal_size_mid 0.26
_exptl_crystal_size_min 0.07
_refine_diff_density_max 1.163
_refine_diff_density_min -0.920
_refine_diff_density_rms 0.095
_refine_ls_extinction_coef 0.0092(3)
_refine_ls_extinction_expression Fc^*^=kFc[1+0.001xFc^2^\l^3^/sin(2\q)]^-1/4^
_refine_ls_extinction_method SHELXL
_refine_ls_goodness_of_fit_ref 1.054
_refine_ls_hydrogen_treatment constr
_refine_ls_matrix_type full
_refine_ls_number_parameters 541
_refine_ls_number_reflns 7304
_refine_ls_number_restraints 16
_refine_ls_restrained_S_all 1.054
_refine_ls_R_factor_all 0.0542
_refine_ls_R_factor_gt 0.0508
_refine_ls_shift/su_max 0.849
_refine_ls_shift/su_mean 0.010
_refine_ls_structure_factor_coef Fsqd
_refine_ls_weighting_details 'calc w=1/[\s^2^(Fo^2^)+(0.0838P)^2^+0.1729P] where P=(Fo^2^+2Fc^2^)/3'
_refine_ls_weighting_scheme calc
_refine_ls_wR_factor_gt 0.1396
_refine_ls_wR_factor_ref 0.1425
_reflns_number_gt 6917
_reflns_number_total 7304
_reflns_threshold_expression >2sigma(I)
_cod_data_source_file om990648o.cif
_cod_data_source_block compound_4
_cod_depositor_comments
;
The following automatic conversions were performed:
'_atom_site_symetry_multiplicity' tag replaced with
'_atom_site_symmetry_multiplicity'.

Automatic conversion script
Id: cif_correct_tags 1440 2010-10-19 06:21:57Z saulius 

The following automatic conversions were performed:

'_exptl_crystal_density_meas' value 'not measured' was changed to '?'
- the value is perceived as not measured.

Automatic conversion script
Id: cif_fix_values 3008 2015-01-20 13:52:24Z robertas 
;
_cod_original_sg_symbol_H-M P-1
_cod_database_code 4077665

loop_
_symmetry_equiv_pos_as_xyz
'x, y, z'
'-x, -y, -z'

loop_
_atom_site_label
_atom_site_type_symbol
_atom_site_fract_x
_atom_site_fract_y
_atom_site_fract_z
_atom_site_U_iso_or_equiv
_atom_site_adp_type
_atom_site_occupancy
_atom_site_symmetry_multiplicity
_atom_site_calc_flag
_atom_site_refinement_flags
_atom_site_disorder_assembly
_atom_site_disorder_group
Sm1 Sm -0.228035(9) -0.250321(7) 0.325205(6) 0.04880(3) Uani 1 1 d . . .
C1 C -0.2380(2) 0.01645(15) 0.39268(13) 0.0580(7) Uani 1 1 d . . .
C2 C -0.3579(3) 0.07067(18) 0.42683(16) 0.0796(9) Uani 1 1 d . . .
H2A H -0.3736 0.0585 0.4864 0.119 Uiso 1 1 calc R . .
H2B H -0.4192 0.0424 0.4083 0.119 Uiso 1 1 calc R . .
H2C H -0.3557 0.1449 0.4071 0.119 Uiso 1 1 calc R . .
C3 C -0.1459(3) 0.06323(18) 0.42647(17) 0.0846(9) Uani 1 1 d . . .
H3A H -0.0691 0.0318 0.4066 0.127 Uiso 1 1 calc R . .
H3B H -0.1651 0.0495 0.4860 0.127 Uiso 1 1 calc R . .
H3C H -0.1458 0.1378 0.4080 0.127 Uiso 1 1 calc R . .
C4 C -0.3141(2) -0.50583(16) 0.27694(15) 0.0615(7) Uani 1 1 d . . .
C5 C -0.3270(3) -0.60043(17) 0.34820(18) 0.0794(9) Uani 1 1 d . . .
H5A H -0.3944 -0.6383 0.3481 0.119 Uiso 1 1 calc R . .
H5B H -0.3376 -0.5756 0.4003 0.119 Uiso 1 1 calc R . .
H5C H -0.2571 -0.6462 0.3405 0.119 Uiso 1 1 calc R . .
C6 C -0.2940(3) -0.55626(18) 0.19739(16) 0.0780(9) Uani 1 1 d . . .
H6A H -0.3623 -0.5935 0.1982 0.117 Uiso 1 1 calc R . .
H6B H -0.2260 -0.6044 0.1950 0.117 Uiso 1 1 calc R . .
H6C H -0.2813 -0.5022 0.1496 0.117 Uiso 1 1 calc R . .
C11 C -0.1658(3) -0.07120(15) 0.24793(14) 0.0688(8) Uani 1 1 d . . .
C12 C -0.2103(2) 0.03535(15) 0.29538(13) 0.0584(7) Uani 1 1 d . . .
B13 B -0.3034(3) -0.0126(2) 0.24962(18) 0.0777(10) Uani 1 1 d . . .
H13 H -0.3836 -0.0514 0.2858 0.093 Uiso 1 1 calc R . .
B14 B -0.2186(4) -0.0546(2) 0.16017(19) 0.0923(13) Uani 1 1 d . . .
H14 H -0.2435 -0.1211 0.1358 0.111 Uiso 1 1 calc R . .
B15 B -0.0709(4) -0.0329(2) 0.1545(2) 0.0910(13) Uani 1 1 d . . .
H15 H 0.0018 -0.0844 0.1263 0.109 Uiso 1 1 calc R . .
B16 B -0.0674(3) 0.0202(2) 0.2444(2) 0.0754(10) Uani 1 1 d . . .
H16 H 0.0069 0.0033 0.2761 0.090 Uiso 1 1 calc R . .
B17 B -0.1460(3) 0.1439(2) 0.23733(19) 0.0733(10) Uani 1 1 d . . .
H17 H -0.1220 0.2084 0.2645 0.088 Uiso 1 1 calc R . .
B18 B -0.2942(3) 0.1248(2) 0.23880(18) 0.0716(9) Uani 1 1 d . . .
H18 H -0.3674 0.1769 0.2654 0.086 Uiso 1 1 calc R . .
B19 B -0.3008(4) 0.0658(3) 0.1520(2) 0.0942(13) Uani 1 1 d . . .
H19 H -0.3776 0.0777 0.1227 0.113 Uiso 1 1 calc R . .
B20 B -0.1500(4) 0.0566(2) 0.0928(2) 0.0968(14) Uani 1 1 d . . .
H20 H -0.1295 0.0644 0.0247 0.116 Uiso 1 1 calc R . .
B21 B -0.0564(4) 0.1032(2) 0.1450(2) 0.0858(12) Uani 1 1 d . . .
H21 H 0.0255 0.1411 0.1112 0.103 Uiso 1 1 calc R . .
B22 B -0.1977(3) 0.1675(2) 0.1443(2) 0.0810(11) Uani 1 1 d . . .
H22 H -0.2078 0.2472 0.1100 0.097 Uiso 1 1 calc R . .
C31 C -0.4245(2) -0.30864(16) 0.30498(14) 0.0586(7) Uani 1 1 d . . .
C32 C -0.4320(2) -0.43522(16) 0.28597(13) 0.0565(6) Uani 1 1 d . . .
B33 B -0.4441(2) -0.33223(19) 0.21053(17) 0.0625(8) Uani 1 1 d . . .
H33 H -0.3748 -0.3164 0.1539 0.075 Uiso 1 1 calc R . .
B34 B -0.5278(3) -0.2291(2) 0.2589(2) 0.0705(9) Uani 1 1 d . . .
H34 H -0.5152 -0.1455 0.2338 0.085 Uiso 1 1 calc R . .
B35 B -0.5593(2) -0.2759(2) 0.36520(18) 0.0663(9) Uani 1 1 d . . .
H35 H -0.5679 -0.2221 0.4106 0.080 Uiso 1 1 calc R . .
B36 B -0.4925(2) -0.40309(19) 0.38178(16) 0.0587(8) Uani 1 1 d . . .
H36 H -0.4550 -0.4328 0.4367 0.070 Uiso 1 1 calc R . .
B37 B -0.5648(3) -0.4857(2) 0.33688(19) 0.0670(9) Uani 1 1 d . . .
H37 H -0.5756 -0.5693 0.3628 0.080 Uiso 1 1 calc R . .
B38 B -0.5356(3) -0.4397(2) 0.22756(19) 0.0708(9) Uani 1 1 d . . .
H38 H -0.5286 -0.4930 0.1820 0.085 Uiso 1 1 calc R . .
B39 B -0.5968(3) -0.3107(2) 0.2104(2) 0.0769(10) Uani 1 1 d . . .
H39 H -0.6283 -0.2802 0.1532 0.092 Uiso 1 1 calc R . .
B40 B -0.6712(3) -0.2751(2) 0.3086(2) 0.0724(9) Uani 1 1 d . . .
H40 H -0.7510 -0.2222 0.3157 0.087 Uiso 1 1 calc R . .
B41 B -0.6489(3) -0.3847(2) 0.3865(2) 0.0730(10) Uani 1 1 d . . .
H41 H -0.7147 -0.4028 0.4448 0.088 Uiso 1 1 calc R . .
B42 B -0.6739(3) -0.4059(2) 0.2908(2) 0.0779(10) Uani 1 1 d . . .
H42 H -0.7568 -0.4375 0.2868 0.093 Uiso 1 1 calc R . .
C41 C -0.20796(19) -0.44585(15) 0.27706(13) 0.0544(6) Uani 1 1 d . . .
C42 C -0.15690(19) -0.45124(14) 0.34725(13) 0.0541(6) Uani 1 1 d . . .
H42A H -0.1879 -0.4867 0.3999 0.065 Uiso 1 1 calc R . .
C43 C -0.0527(2) -0.39539(17) 0.32592(14) 0.0619(7) Uani 1 1 d . . .
H43 H -0.0058 -0.3852 0.3619 0.074 Uiso 1 1 calc R . .
C44 C 0.0647(2) -0.30654(17) 0.18488(16) 0.0698(8) Uani 1 1 d . . .
H44 H 0.1264 -0.2883 0.2058 0.084 Uiso 1 1 calc R . .
C45 C 0.0678(2) -0.2846(2) 0.10292(17) 0.0756(9) Uani 1 1 d . . .
H45 H 0.1318 -0.2512 0.0673 0.091 Uiso 1 1 calc R . .
C46 C -0.0259(3) -0.3121(2) 0.07051(16) 0.0850(10) Uani 1 1 d . . .
H46 H -0.0216 -0.2970 0.0136 0.102 Uiso 1 1 calc R . .
C47 C -0.1239(2) -0.36107(18) 0.12145(15) 0.0675(8) Uani 1 1 d . . .
H47 H -0.1857 -0.3766 0.0993 0.081 Uiso 1 1 calc R . .
C48 C -0.12825(19) -0.38680(15) 0.20734(13) 0.0540(6) Uani 1 1 d . . .
C49 C -0.0325(2) -0.35728(16) 0.23890(14) 0.0584(7) Uani 1 1 d . . .
C51 C -0.2431(2) -0.10417(15) 0.42719(13) 0.0542(6) Uani 1 1 d . . .
C52 C -0.3481(2) -0.15616(17) 0.45231(14) 0.0604(7) Uani 1 1 d . . .
H52 H -0.4218 -0.1257 0.4463 0.072 Uiso 1 1 calc R . .
C53 C -0.3281(2) -0.25977(17) 0.48760(14) 0.0601(7) Uani 1 1 d . . .
H53 H -0.3841 -0.3104 0.5069 0.072 Uiso 1 1 calc R . .
C54 C -0.1402(2) -0.36028(19) 0.52321(14) 0.0744(8) Uani 1 1 d . . .
H54 H -0.1757 -0.4227 0.5487 0.089 Uiso 1 1 calc R . .
C55 C -0.0229(3) -0.3505(2) 0.51833(16) 0.0783(9) Uani 1 1 d . . .
H55 H 0.0208 -0.4055 0.5432 0.094 Uiso 1 1 calc R . .
C56 C 0.0323(2) -0.2596(2) 0.47680(16) 0.0800(9) Uani 1 1 d . . .
H56 H 0.1130 -0.2562 0.4730 0.096 Uiso 1 1 calc R . .
C57 C -0.0283(2) -0.17460(19) 0.44111(14) 0.0665(7) Uani 1 1 d . . .
H57 H 0.0114 -0.1157 0.4118 0.080 Uiso 1 1 calc R . .
C58 C -0.1514(2) -0.17781(16) 0.44943(13) 0.0570(6) Uani 1 1 d . . .
C59 C -0.2075(2) -0.27357(16) 0.48867(13) 0.0586(7) Uani 1 1 d . . .
Li1 Li 0.2686(8) 0.2182(7) 0.1543(5) 0.153(3) Uani 1 1 d . . .
C61 C 0.3211(5) 0.0924(4) 0.02581(12) 0.188(2) Uiso 1 1 d D . .
H61A H 0.3200 0.1639 -0.0019 0.281 Uiso 1 1 calc R B .
H61B H 0.2596 0.0563 0.0142 0.281 Uiso 1 1 calc R . .
H61C H 0.3963 0.0579 0.0064 0.281 Uiso 1 1 calc R . .
O1 O 0.2784(2) 0.15057(10) 0.26113(9) 0.1617(14) Uani 1 1 d D B .
C62A C 0.3022(5) 0.0371(4) 0.19462(10) 0.226(6) Uiso 0.485(6) 1 d PD . .
C62B C 0.2884(6) -0.01255(15) 0.15664(15) 0.161(4) Uiso 0.515(6) 1 d PD B .
C63A C 0.3155(4) 0.04367(18) 0.28312(15) 0.173(4) Uiso 0.485(6) 1 d PD B .
C63B C 0.2920(9) 0.06124(17) 0.21937(17) 0.59(2) Uiso 0.515(6) 1 d PD B .
O2 O 0.3027(3) 0.09096(15) 0.11246(9) 0.1459(12) Uani 1 1 d D B .
C64A C 0.3211(3) 0.1645(5) 0.33107(16) 0.184(4) Uiso 0.50 1 d PD . .
H64A H 0.3996 0.1330 0.3274 0.276 Uiso 0.50 1 calc PR B .
H64B H 0.2702 0.1317 0.3807 0.276 Uiso 0.50 1 calc PR . .
H64C H 0.3223 0.2383 0.3326 0.276 Uiso 0.50 1 calc PR . .
C64B C 0.2086(5) 0.2097(3) 0.3202(2) 0.235(6) Uiso 0.50 1 d PD . .
H64D H 0.1333 0.2296 0.3059 0.353 Uiso 0.50 1 calc PR B .
H64E H 0.2482 0.2717 0.3203 0.353 Uiso 0.50 1 calc PR . .
H64F H 0.1969 0.1677 0.3743 0.353 Uiso 0.50 1 calc PR . .
C71 C 0.50351(16) 0.3138(5) 0.0375(2) 0.333(5) Uiso 1 1 d D . .
H71A H 0.5442 0.2466 0.0324 0.499 Uiso 0.50 1 calc PR A 1
H71B H 0.5285 0.3437 0.0791 0.499 Uiso 0.50 1 calc PR A 1
H71C H 0.5215 0.3598 -0.0147 0.499 Uiso 0.50 1 calc PR A 1
H71D H 0.5560 0.2614 0.0606 0.499 Uiso 0.50 1 calc PR A 2
H71E H 0.5428 0.3786 0.0180 0.499 Uiso 0.50 1 calc PR A 2
H71F H 0.4811 0.2904 -0.0079 0.499 Uiso 0.50 1 calc PR A 2
O3A O 0.37962(19) 0.30105(18) 0.0610(4) 0.256(5) Uani 0.50 1 d PD B 1
O3B O 0.4014(2) 0.3299(3) 0.09924(18) 0.304(6) Uiso 0.50 1 d PD B 2
C72 C 0.32612(17) 0.40462(18) 0.0604(2) 0.379(6) Uiso 1 1 d D B .
H72A H 0.3260 0.4359 0.0034 0.454 Uiso 0.50 1 calc PR C 1
H72B H 0.3743 0.4466 0.0814 0.454 Uiso 0.50 1 calc PR C 1
H72C H 0.3246 0.3866 0.0068 0.454 Uiso 0.50 1 calc PR C 2
H72D H 0.3585 0.4734 0.0508 0.454 Uiso 0.50 1 calc PR C 2
C73 C 0.1983(2) 0.4106(3) 0.11191(19) 0.284(4) Uiso 1 1 d D . .
H73A H 0.1877 0.4769 0.1330 0.341 Uiso 1 1 calc R B .
H73B H 0.1464 0.4154 0.0733 0.341 Uiso 1 1 calc R . .
O4 O 0.1545(3) 0.3321(2) 0.17996(11) 0.2065(18) Uani 1 1 d D B .
C74A C 0.1142(9) 0.3392(6) 0.26577(15) 0.171(4) Uiso 0.50 1 d PD . .
H74A H 0.1709 0.3033 0.2961 0.257 Uiso 0.50 1 calc PR B .
H74B H 0.0395 0.3072 0.2862 0.257 Uiso 0.50 1 calc PR . .
H74C H 0.1050 0.4118 0.2729 0.257 Uiso 0.50 1 calc PR . .
C74B C 0.0645(9) 0.3895(8) 0.1733(6) 0.164(4) Uiso 0.50 1 d P . .
H74D H 0.0562 0.4009 0.1166 0.246 Uiso 0.50 1 calc PR B .
H74E H 0.0716 0.4558 0.1897 0.246 Uiso 0.50 1 calc PR . .
H74F H -0.0037 0.3562 0.2083 0.246 Uiso 0.50 1 calc PR . .

loop_
_atom_site_aniso_label
_atom_site_aniso_U_11
_atom_site_aniso_U_22
_atom_site_aniso_U_33
_atom_site_aniso_U_23
_atom_site_aniso_U_13
_atom_site_aniso_U_12
Sm1 0.05083(6) 0.04725(5) 0.04835(5) -0.00895(4) -0.00933(4) -0.00320(4)
C1 0.0695(13) 0.0475(9) 0.0565(11) -0.0148(8) -0.0058(10) -0.0072(9)
C2 0.0947(19) 0.0620(12) 0.0740(15) -0.0187(11) 0.0002(14) 0.0079(13)
C3 0.124(2) 0.0600(11) 0.0796(15) -0.0212(10) -0.0292(14) -0.0206(13)
C4 0.0614(12) 0.0534(10) 0.0705(13) -0.0088(9) -0.0173(10) -0.0019(10)
C5 0.0823(16) 0.0522(12) 0.1012(18) 0.0012(12) -0.0231(14) -0.0063(12)
C6 0.0875(17) 0.0647(11) 0.0906(15) -0.0324(11) -0.0242(13) 0.0017(12)
C11 0.1008(18) 0.0400(9) 0.0576(12) -0.0093(8) 0.0016(13) -0.0047(11)
C12 0.0695(13) 0.0483(9) 0.0582(11) -0.0156(8) -0.0108(10) 0.0001(9)
B13 0.098(2) 0.0775(15) 0.0635(15) -0.0126(13) -0.0216(14) -0.0207(15)
B14 0.158(3) 0.0604(14) 0.0553(15) -0.0095(12) -0.0092(19) -0.0247(18)
B15 0.127(3) 0.0532(14) 0.0715(18) -0.0036(13) 0.016(2) 0.0013(17)
B16 0.0755(18) 0.0630(14) 0.0750(18) -0.0061(13) 0.0054(15) -0.0008(14)
B17 0.090(2) 0.0492(12) 0.0751(17) -0.0113(11) -0.0033(16) -0.0095(13)
B18 0.0869(18) 0.0650(14) 0.0634(15) -0.0133(12) -0.0193(14) 0.0079(14)
B19 0.119(3) 0.096(2) 0.0680(18) -0.0030(16) -0.0266(18) -0.012(2)
B20 0.161(4) 0.0607(15) 0.0553(16) -0.0018(13) 0.000(2) -0.009(2)
B21 0.103(2) 0.0553(14) 0.0785(19) -0.0009(13) 0.0151(18) -0.0030(16)
B22 0.112(2) 0.0558(14) 0.0703(17) -0.0033(12) -0.0156(17) -0.0005(16)
C31 0.0572(12) 0.0501(10) 0.0687(12) -0.0075(9) -0.0146(10) -0.0044(9)
C32 0.0598(11) 0.0526(10) 0.0584(11) -0.0064(9) -0.0152(9) -0.0082(9)
B33 0.0622(14) 0.0575(13) 0.0683(14) 0.0005(11) -0.0214(11) -0.0069(11)
B34 0.0612(15) 0.0592(13) 0.0884(18) -0.0105(13) -0.0119(14) -0.0021(12)
B35 0.0565(14) 0.0743(15) 0.0700(15) -0.0204(12) -0.0125(12) 0.0004(12)
B36 0.0582(13) 0.0628(12) 0.0567(13) -0.0132(10) -0.0113(11) -0.0063(11)
B37 0.0620(14) 0.0635(13) 0.0756(16) -0.0071(12) -0.0132(13) -0.0163(12)
B38 0.0681(15) 0.0781(15) 0.0747(16) -0.0169(13) -0.0232(12) -0.0195(13)
B39 0.0572(14) 0.0821(18) 0.0894(19) 0.0030(15) -0.0225(13) -0.0080(14)
B40 0.0500(13) 0.0789(16) 0.0878(18) -0.0068(14) -0.0174(13) -0.0062(13)
B41 0.0629(16) 0.0741(16) 0.0733(17) -0.0024(13) -0.0061(14) 0.0032(14)
B42 0.0588(15) 0.0805(17) 0.098(2) -0.0085(15) -0.0251(14) -0.0139(13)
C41 0.0555(11) 0.0475(9) 0.0597(11) -0.0062(8) -0.0140(9) -0.0005(9)
C42 0.0632(11) 0.0341(8) 0.0613(11) -0.0003(8) -0.0151(9) 0.0076(8)
C43 0.0593(12) 0.0646(11) 0.0658(12) -0.0166(9) -0.0193(10) 0.0038(10)
C44 0.0601(13) 0.0582(11) 0.0850(16) -0.0132(11) -0.0035(12) 0.0029(10)
C45 0.0678(15) 0.0754(14) 0.0740(15) -0.0060(12) 0.0031(13) -0.0112(12)
C46 0.104(2) 0.0863(16) 0.0527(13) -0.0131(12) 0.0085(14) 0.0000(16)
C47 0.0702(14) 0.0649(12) 0.0678(13) -0.0162(10) -0.0141(11) 0.0045(11)
C48 0.0536(11) 0.0543(10) 0.0548(11) -0.0110(8) -0.0128(9) 0.0004(9)
C49 0.0562(12) 0.0509(10) 0.0655(12) -0.0131(9) -0.0072(10) 0.0031(9)
C51 0.0631(12) 0.0505(9) 0.0477(10) -0.0103(8) -0.0064(9) -0.0049(9)
C52 0.0603(12) 0.0630(11) 0.0592(12) -0.0178(9) -0.0110(10) 0.0013(10)
C53 0.0597(12) 0.0661(11) 0.0540(11) -0.0091(9) -0.0051(10) -0.0194(10)
C54 0.0986(17) 0.0645(13) 0.0599(12) -0.0036(10) -0.0253(12) 0.0048(13)
C55 0.0932(16) 0.0811(15) 0.0643(13) -0.0112(11) -0.0306(12) 0.0109(13)
C56 0.0756(15) 0.0956(16) 0.0771(14) -0.0251(12) -0.0297(12) 0.0075(13)
C57 0.0655(13) 0.0755(13) 0.0628(12) -0.0168(10) -0.0173(10) -0.0058(11)
C58 0.0640(12) 0.0632(11) 0.0447(10) -0.0119(8) -0.0088(9) -0.0098(10)
C59 0.0688(13) 0.0621(11) 0.0446(10) -0.0118(9) -0.0073(10) -0.0086(10)
Li1 0.171(6) 0.160(5) 0.106(5) -0.008(4) -0.015(5) 0.050(5)
O1 0.216(3) 0.160(2) 0.1060(17) -0.0339(16) -0.0384(19) 0.044(2)
O2 0.158(2) 0.188(2) 0.0894(15) -0.0308(16) -0.0320(15) 0.034(2)
O3A 0.206(7) 0.398(10) 0.102(4) 0.084(5) -0.022(4) 0.047(7)
O4 0.169(3) 0.218(3) 0.260(4) -0.119(2) -0.051(3) 0.018(3)

loop_
_atom_type_symbol
_atom_type_description
_atom_type_scat_dispersion_real
_atom_type_scat_dispersion_imag
_atom_type_scat_source
C C 0.0033 0.0016 'International Tables Vol C Tables 4.2.6.8 and 6.1.1.4'
H H 0.0000 0.0000 'International Tables Vol C Tables 4.2.6.8 and 6.1.1.4'
Li Li -0.0003 0.0001 'International Tables Vol C Tables 4.2.6.8 and 6.1.1.4'
B B 0.0013 0.0007 'International Tables Vol C Tables 4.2.6.8 and 6.1.1.4'
O O 0.0106 0.0060 'International Tables Vol C Tables 4.2.6.8 and 6.1.1.4'
Sm Sm -0.1638 3.4418 'International Tables Vol C Tables 4.2.6.8 and 6.1.1.4'

loop_
_geom_angle_atom_site_label_1
_geom_angle_atom_site_label_2
_geom_angle_atom_site_label_3
_geom_angle
C11 Sm1 C31 115.76(8)
C11 Sm1 C42 142.99(7)
C31 Sm1 C42 87.76(7)
C11 Sm1 C43 114.29(8)
C31 Sm1 C43 116.62(7)
C42 Sm1 C43 30.91(7)
C11 Sm1 C52 88.49(7)
C31 Sm1 C52 89.52(7)
C42 Sm1 C52 121.57(6)
C43 Sm1 C52 127.91(7)
C11 Sm1 C53 116.04(7)
C31 Sm1 C53 87.77(7)
C42 Sm1 C53 91.66(6)
C43 Sm1 C53 102.80(7)
C52 Sm1 C53 29.92(6)
C11 Sm1 C51 66.85(7)
C31 Sm1 C51 116.81(7)
C42 Sm1 C51 129.49(7)
C43 Sm1 C51 117.02(7)
C52 Sm1 C51 29.74(7)
C53 Sm1 C51 49.94(6)
C11 Sm1 C41 132.45(7)
C31 Sm1 C41 66.88(7)
C42 Sm1 C41 30.39(7)
C43 Sm1 C41 50.93(7)
C52 Sm1 C41 138.12(6)
C53 Sm1 C41 111.48(6)
C51 Sm1 C41 158.57(6)
C11 Sm1 C59 110.90(8)
C31 Sm1 C59 114.62(7)
C42 Sm1 C59 80.64(7)
C43 Sm1 C59 79.33(7)
C52 Sm1 C59 48.58(7)
C53 Sm1 C59 29.71(7)
C51 Sm1 C59 49.43(6)
C41 Sm1 C59 109.22(6)
C11 Sm1 C58 81.22(7)
C31 Sm1 C58 136.33(7)
C42 Sm1 C58 101.69(7)
C43 Sm1 C58 86.98(7)
C52 Sm1 C58 49.14(7)
C53 Sm1 C58 49.88(7)
C51 Sm1 C58 30.24(6)
C41 Sm1 C58 132.06(6)
C59 Sm1 C58 30.05(6)
C11 Sm1 C49 93.86(7)
C31 Sm1 C49 111.92(7)
C42 Sm1 C49 49.58(6)
C43 Sm1 C49 30.26(7)
C52 Sm1 C49 154.57(8)
C53 Sm1 C49 133.03(7)
C51 Sm1 C49 131.24(7)
C41 Sm1 C49 49.69(6)
C59 Sm1 C49 107.68(7)
C58 Sm1 C49 106.20(7)
C11 Sm1 C48 102.96(6)
C31 Sm1 C48 82.85(7)
C42 Sm1 C48 49.37(6)
C43 Sm1 C48 49.86(7)
C52 Sm1 C48 168.17(6)
C53 Sm1 C48 140.02(6)
C51 Sm1 C48 160.10(7)
C41 Sm1 C48 30.08(6)
C59 Sm1 C48 127.35(6)
C58 Sm1 C48 134.87(7)
C49 Sm1 C48 29.47(7)
C3 C1 C2 106.4(2)
C3 C1 C51 109.28(19)
C2 C1 C51 108.45(17)
C3 C1 C12 111.75(18)
C2 C1 C12 110.41(19)
C51 C1 C12 110.45(17)
C41 C4 C5 109.5(2)
C41 C4 C6 110.60(19)
C5 C4 C6 104.29(19)
C41 C4 C32 112.61(17)
C5 C4 C32 109.51(18)
C6 C4 C32 110.0(2)
B14 C11 C12 108.33(19)
B14 C11 B16 112.0(2)
C12 C11 B16 60.12(15)
B14 C11 B13 61.72(19)
C12 C11 B13 59.04(16)
B16 C11 B13 110.21(19)
B14 C11 B15 61.4(2)
C12 C11 B15 108.98(16)
B16 C11 B15 62.29(19)
B13 C11 B15 111.2(2)
B14 C11 Sm1 105.53(16)
C12 C11 Sm1 118.74(13)
B16 C11 Sm1 140.49(18)
B13 C11 Sm1 97.88(15)
B15 C11 Sm1 131.98(15)
C1 C12 B13 117.02(19)
C1 C12 B17 122.9(2)
B13 C12 B17 112.5(2)
C1 C12 C11 117.02(15)
B13 C12 C11 60.84(17)
B17 C12 C11 110.64(17)
C1 C12 B16 118.2(2)
B13 C12 B16 111.7(2)
B17 C12 B16 62.95(16)
C11 C12 B16 60.15(16)
C1 C12 B18 122.06(18)
B13 C12 B18 62.23(17)
B17 C12 B18 61.57(17)
C11 C12 B18 110.69(19)
B16 C12 B18 113.03(18)
C12 B13 C11 60.12(17)
C12 B13 B14 106.8(3)
C11 B13 B14 58.7(2)
C12 B13 B19 108.3(2)
C11 B13 B19 107.6(2)
B14 B13 B19 60.02(19)
C12 B13 B18 60.67(17)
C11 B13 B18 108.9(2)
B14 B13 B18 108.1(2)
B19 B13 B18 60.36(19)
C11 B14 B15 60.1(2)
C11 B14 B13 59.54(18)
B15 B14 B13 108.5(3)
C11 B14 B19 108.7(2)
B15 B14 B19 109.9(3)
B13 B14 B19 60.61(19)
C11 B14 B20 107.3(3)
B15 B14 B20 59.5(2)
B13 B14 B20 108.7(2)
B19 B14 B20 61.6(2)
C11 B15 B14 58.41(19)
C11 B15 B20 107.6(3)
B14 B15 B20 61.6(2)
C11 B15 B21 107.2(2)
B14 B15 B21 108.4(3)
B20 B15 B21 59.5(2)
C11 B15 B16 58.26(17)
B14 B15 B16 106.3(2)
B20 B15 B16 108.7(2)
B21 B15 B16 61.42(18)
C12 B16 C11 59.74(16)
C12 B16 B17 58.29(15)
C11 B16 B17 106.6(2)
C12 B16 B15 106.5(3)
C11 B16 B15 59.45(18)
B17 B16 B15 107.2(2)
C12 B16 B21 105.7(2)
C11 B16 B21 106.2(3)
B17 B16 B21 60.22(17)
B15 B16 B21 59.00(18)
C12 B17 B18 60.54(16)
C12 B17 B22 107.1(2)
B18 B17 B22 59.79(19)
C12 B17 B16 58.76(15)
B18 B17 B16 108.8(2)
B22 B17 B16 108.8(2)
C12 B17 B21 106.52(19)
B18 B17 B21 108.0(3)
B22 B17 B21 59.9(2)
B16 B17 B21 60.78(17)
C12 B18 B22 105.5(2)
C12 B18 B17 57.89(15)
B22 B18 B17 60.31(19)
C12 B18 B13 57.10(17)
B22 B18 B13 108.5(2)
B17 B18 B13 105.3(2)
C12 B18 B19 105.0(2)
B22 B18 B19 62.3(2)
B17 B18 B19 109.2(2)
B13 B18 B19 59.79(18)
B14 B19 B13 59.38(18)
B14 B19 B18 107.2(3)
B13 B19 B18 59.85(18)
B14 B19 B20 60.3(2)
B13 B19 B20 106.7(3)
B18 B19 B20 106.0(3)
B14 B19 B22 106.3(3)
B13 B19 B22 105.4(3)
B18 B19 B22 58.32(19)
B20 B19 B22 58.7(2)
B21 B20 B15 60.4(2)
B21 B20 B22 60.4(2)
B15 B20 B22 108.1(3)
B21 B20 B14 106.9(2)
B15 B20 B14 58.9(2)
B22 B20 B14 106.4(2)
B21 B20 B19 109.0(2)
B15 B20 B19 106.7(2)
B22 B20 B19 60.9(2)
B14 B20 B19 58.2(2)
B20 B21 B15 60.1(2)
B20 B21 B22 60.9(2)
B15 B21 B22 108.2(3)
B20 B21 B17 107.7(3)
B15 B21 B17 106.7(2)
B22 B21 B17 59.22(19)
B20 B21 B16 107.7(2)
B15 B21 B16 59.57(18)
B22 B21 B16 106.9(2)
B17 B21 B16 59.00(16)
B18 B22 B17 59.90(18)
B18 B22 B21 108.9(2)
B17 B22 B21 60.9(2)
B18 B22 B20 108.2(2)
B17 B22 B20 107.2(2)
B21 B22 B20 58.7(2)
B18 B22 B19 59.38(19)
B17 B22 B19 106.6(2)
B21 B22 B19 107.1(2)
B20 B22 B19 60.4(2)
B36 C31 B35 61.60(14)
B36 C31 B33 108.81(18)
B35 C31 B33 109.59(19)
B36 C31 C32 59.37(13)
B35 C31 C32 106.99(17)
B33 C31 C32 58.39(13)
B36 C31 B34 110.84(18)
B35 C31 B34 60.52(16)
B33 C31 B34 61.83(16)
C32 C31 B34 107.46(19)
B36 C31 Sm1 115.34(15)
B35 C31 Sm1 122.39(16)
B33 C31 Sm1 122.86(13)
C32 C31 Sm1 119.26(13)
B34 C31 Sm1 125.98(14)
C4 C32 B33 118.47(17)
C4 C32 B36 117.18(19)
B33 C32 B36 111.05(17)
C4 C32 B37 121.52(17)
B33 C32 B37 113.44(19)
B36 C32 B37 62.38(16)
C4 C32 B38 122.71(19)
B33 C32 B38 62.41(16)
B36 C32 B38 113.09(18)
B37 C32 B38 62.75(17)
C4 C32 C31 116.87(18)
B33 C32 C31 60.68(14)
B36 C32 C31 59.75(13)
B37 C32 C31 110.64(17)
B38 C32 C31 110.99(17)
C32 B33 C31 60.93(14)
C32 B33 B38 59.78(15)
C31 B33 B38 109.10(18)
C32 B33 B39 106.58(18)
C31 B33 B39 107.5(2)
B38 B33 B39 59.45(16)
C32 B33 B34 107.45(19)
C31 B33 B34 59.30(16)
B38 B33 B34 108.07(19)
B39 B33 B34 60.01(18)
C31 B34 B35 59.36(15)
C31 B34 B39 106.96(19)
B35 B34 B39 107.6(2)
C31 B34 B33 58.87(15)
B35 B34 B33 106.33(19)
B39 B34 B33 59.77(17)
C31 B34 B40 107.82(19)
B35 B34 B40 60.17(17)
B39 B34 B40 60.41(18)
B33 B34 B40 107.9(2)
C31 B35 B34 60.12(15)
C31 B35 B36 58.94(13)
B34 B35 B36 108.4(2)
C31 B35 B41 108.6(2)
B34 B35 B41 109.9(2)
B36 B35 B41 61.37(16)
C31 B35 B40 109.2(2)
B34 B35 B40 61.18(17)
B36 B35 B40 110.2(2)
B41 B35 B40 61.03(17)
C32 B36 C31 60.88(13)
C32 B36 B35 106.51(18)
C31 B36 B35 59.47(13)
C32 B36 B37 58.93(15)
C31 B36 B37 108.77(19)
B35 B36 B37 107.2(2)
C32 B36 B41 105.6(2)
C31 B36 B41 107.44(18)
B35 B36 B41 59.42(16)
B37 B36 B41 59.48(17)
C32 B37 B41 106.6(2)
C32 B37 B36 58.69(15)
B41 B37 B36 61.04(17)
C32 B37 B42 105.60(18)
B41 B37 B42 59.34(18)
B36 B37 B42 107.6(2)
C32 B37 B38 58.97(15)
B41 B37 B38 107.5(2)
B36 B37 B38 107.09(19)
B42 B37 B38 59.66(17)
C32 B38 B39 105.8(2)
C32 B38 B33 57.81(15)
B39 B38 B33 60.38(16)
C32 B38 B42 105.5(2)
B39 B38 B42 60.86(16)
B33 B38 B42 108.0(2)
C32 B38 B37 58.27(16)
B39 B38 B37 108.6(2)
B33 B38 B37 106.1(2)
B42 B38 B37 60.17(17)
B38 B39 B33 60.16(16)
B38 B39 B34 108.8(2)
B33 B39 B34 60.22(17)
B38 B39 B42 60.23(16)
B33 B39 B42 107.3(2)
B34 B39 B42 107.2(2)
B38 B39 B40 108.5(2)
B33 B39 B40 108.1(2)
B34 B39 B40 60.14(18)
B42 B39 B40 59.20(17)
B35 B40 B42 106.2(2)
B35 B40 B34 58.64(17)
B42 B40 B34 107.5(2)
B35 B40 B39 105.6(2)
B42 B40 B39 60.31(17)
B34 B40 B39 59.45(18)
B35 B40 B41 59.27(17)
B42 B40 B41 59.22(18)
B34 B40 B41 106.5(2)
B39 B40 B41 106.8(2)
B42 B41 B35 106.9(2)
B42 B41 B37 60.85(18)
B35 B41 B37 107.1(2)
B42 B41 B40 59.70(18)
B35 B41 B40 59.70(17)
B37 B41 B40 108.6(2)
B42 B41 B36 107.5(2)
B35 B41 B36 59.21(16)
B37 B41 B36 59.48(17)
B40 B41 B36 107.39(19)
B41 B42 B40 61.08(18)
B41 B42 B38 108.3(2)
B40 B42 B38 108.4(2)
B41 B42 B37 59.81(18)
B40 B42 B37 108.8(2)
B38 B42 B37 60.18(17)
B41 B42 B39 108.4(2)
B40 B42 B39 60.49(18)
B38 B42 B39 58.91(16)
B37 B42 B39 107.0(2)
C42 C41 C48 106.32(19)
C42 C41 C4 123.85(18)
C48 C41 C4 129.2(2)
C42 C41 Sm1 70.32(11)
C48 C41 Sm1 78.74(12)
C4 C41 Sm1 122.84(13)
C43 C42 C41 110.57(18)
C43 C42 Sm1 74.60(11)
C41 C42 Sm1 79.29(11)
C42 C43 C49 107.3(2)
C42 C43 Sm1 74.49(12)
C49 C43 Sm1 80.79(13)
C45 C44 C49 119.7(3)
C44 C45 C46 120.5(2)
C47 C46 C45 121.8(2)
C46 C47 C48 118.9(3)
C47 C48 C49 118.30(19)
C47 C48 C41 134.4(2)
C49 C48 C41 107.19(19)
C47 C48 Sm1 124.23(14)
C49 C48 Sm1 72.91(12)
C41 C48 Sm1 71.18(11)
C44 C49 C43 130.5(2)
C44 C49 C48 120.8(2)
C43 C49 C48 108.51(19)
C44 C49 Sm1 123.62(14)
C43 C49 Sm1 68.95(12)
C48 C49 Sm1 77.61(12)
C52 C51 C58 106.88(17)
C52 C51 C1 123.1(2)
C58 C51 C1 129.5(2)
C52 C51 Sm1 73.50(13)
C58 C51 Sm1 76.39(13)
C1 C51 Sm1 121.77(13)
C53 C52 C51 110.9(2)
C53 C52 Sm1 75.26(13)
C51 C52 Sm1 76.75(12)
C52 C53 C59 107.1(2)
C52 C53 Sm1 74.82(13)
C59 C53 Sm1 77.95(12)
C55 C54 C59 119.1(2)
C54 C55 C56 120.9(2)
C57 C56 C55 122.1(3)
C56 C57 C58 119.2(2)
C57 C58 C59 118.6(2)
C57 C58 C51 135.0(2)
C59 C58 C51 106.4(2)
C57 C58 Sm1 117.14(15)
C59 C58 Sm1 74.84(14)
C51 C58 Sm1 73.37(13)
C53 C59 C54 131.4(2)
C53 C59 C58 108.69(19)
C54 C59 C58 119.8(2)
C53 C59 Sm1 72.34(13)
C54 C59 Sm1 120.78(15)
C58 C59 Sm1 75.11(12)
O2 Li1 O1 91.3(4)
O2 Li1 O4 147.7(6)
O1 Li1 O4 100.8(4)
O2 Li1 O3A 95.1(4)
O1 Li1 O3A 134.4(6)
O4 Li1 O3A 97.3(4)
O2 Li1 O3B 112.3(4)
O1 Li1 O3B 114.3(5)
O4 Li1 O3B 89.9(4)
O3A Li1 O3B 24.4(2)
O2 Li1 C72 122.4(4)
O1 Li1 C72 136.6(5)
O4 Li1 C72 66.1(2)
O3A Li1 C72 31.24(15)
O3B Li1 C72 31.68(14)
C64A O1 C64B 60.2(3)
C64A O1 C63A 83.5(3)
C64B O1 C63A 122.1(2)
C64A O1 C63B 129.6(4)
C64B O1 C63B 148.9(4)
C63A O1 C63B 47.2(2)
C64A O1 Li1 141.2(4)
C64B O1 Li1 109.0(3)
C63A O1 Li1 126.0(3)
C63B O1 Li1 80.2(3)
C64A O1 C62A 132.7(3)
C64B O1 C62A 152.4(3)
C63A O1 C62A 51.41(15)
C63B O1 C62A 5.22(16)
Li1 O1 C62A 75.5(3)
C63B C62A C62B 158.6(14)
C63B C62A O2 116.4(7)
C62B C62A O2 68.24(18)
C63B C62A C63A 35.5(7)
C62B C62A C63A 144.4(4)
O2 C62A C63A 147.4(4)
C63B C62A O1 13.7(5)
C62B C62A O1 161.4(6)
O2 C62A O1 103.6(3)
C63A C62A O1 46.09(15)
C62A C62B O2 69.6(2)
C62A C62B C63B 7.4(5)
O2 C62B C63B 71.96(16)
C63B C63A O1 66.81(19)
C63B C63A C62A 16.2(3)
O1 C63A C62A 82.5(2)
C63B C63A C64A 114.1(2)
O1 C63A C64A 48.11(16)
C62A C63A C64A 128.7(3)
C62A C63B C63A 128.4(9)
C62A C63B O1 161.0(6)
C63A C63B O1 66.0(2)
C62A C63B C62B 14.0(9)
C63A C63B C62B 130.6(3)
O1 C63B C62B 163.1(5)
C62A C63B O2 47.3(5)
C63A C63B O2 162.5(8)
O1 C63B O2 114.90(17)
C62B C63B O2 50.57(13)
C62B O2 C61 111.4(3)
C62B O2 C62A 42.1(2)
C61 O2 C62A 151.4(3)
C62B O2 C63B 57.47(14)
C61 O2 C63B 167.6(3)
C62A O2 C63B 16.3(2)
C62B O2 Li1 128.1(3)
C61 O2 Li1 119.1(3)
C62A O2 Li1 89.4(3)
C63B O2 Li1 73.1(3)
O1 C64A C63A 48.4(2)
O3B C71 O3A 36.5(3)
C71 O3A C72 105.7(3)
C71 O3A Li1 136.6(4)
C72 O3A Li1 102.0(3)
C71 O3B C72 106.5(3)
C71 O3B Li1 125.8(4)
C72 O3B Li1 95.7(3)
O3B C72 O3A 36.3(3)
O3B C72 C73 113.2(2)
O3A C72 C73 114.7(2)
O3B C72 Li1 52.7(3)
O3A C72 Li1 46.8(2)
C73 C72 Li1 69.1(2)
O4 C73 C72 122.4(3)
C74B O4 C73 77.7(5)
C74B O4 C74A 83.1(6)
C73 O4 C74A 130.1(4)
C74B O4 Li1 154.6(6)
C73 O4 Li1 99.4(3)
C74A O4 Li1 115.9(4)

loop_
_geom_bond_atom_site_label_1
_geom_bond_atom_site_label_2
_geom_bond_distance
Sm1 C11 2.529(2)
Sm1 C31 2.577(2)
Sm1 C42 2.6441(17)
Sm1 C43 2.645(2)
Sm1 C52 2.688(2)
Sm1 C53 2.694(2)
Sm1 C51 2.729(2)
Sm1 C41 2.759(2)
Sm1 C59 2.765(2)
Sm1 C58 2.768(2)
Sm1 C49 2.798(2)
Sm1 C48 2.859(2)
C1 C3 1.529(4)
C1 C2 1.539(3)
C1 C51 1.568(3)
C1 C12 1.568(3)
C4 C41 1.515(3)
C4 C5 1.546(3)
C4 C6 1.546(4)
C4 C32 1.570(3)
C11 B14 1.691(5)
C11 C12 1.693(3)
C11 B16 1.700(4)
C11 B13 1.705(4)
C11 B15 1.721(4)
C12 B13 1.674(5)
C12 B17 1.691(3)
C12 B16 1.699(4)
C12 B18 1.738(4)
B13 B14 1.742(4)
B13 B19 1.763(4)
B13 B18 1.764(4)
B14 B15 1.743(6)
B14 B19 1.753(5)
B14 B20 1.792(4)
B15 B20 1.754(5)
B15 B21 1.759(4)
B15 B16 1.770(5)
B16 B17 1.770(4)
B16 B21 1.802(4)
B17 B18 1.756(5)
B17 B22 1.763(5)
B17 B21 1.792(4)
B18 B22 1.754(4)
B18 B19 1.774(5)
B19 B20 1.814(6)
B19 B22 1.825(6)
B20 B21 1.744(6)
B20 B22 1.784(5)
B21 B22 1.775(5)
C31 B36 1.714(3)
C31 B35 1.724(3)
C31 B33 1.729(4)
C31 C32 1.733(3)
C31 B34 1.737(4)
C32 B33 1.689(3)
C32 B36 1.707(3)
C32 B37 1.712(3)
C32 B38 1.725(4)
B33 B38 1.769(4)
B33 B39 1.773(4)
B33 B34 1.781(4)
B34 B35 1.744(4)
B34 B39 1.777(5)
B34 B40 1.789(4)
B35 B36 1.760(4)
B35 B41 1.764(4)
B35 B40 1.772(5)
B36 B37 1.771(4)
B36 B41 1.798(4)
B37 B41 1.771(4)
B37 B42 1.789(4)
B37 B38 1.789(4)
B38 B39 1.756(4)
B38 B42 1.780(4)
B39 B42 1.791(4)
B39 B40 1.794(5)
B40 B42 1.771(5)
B40 B41 1.795(4)
B41 B42 1.762(5)
C41 C42 1.421(3)
C41 C48 1.461(3)
C42 C43 1.409(3)
C43 C49 1.429(3)
C44 C45 1.346(4)
C44 C49 1.411(3)
C45 C46 1.417(5)
C46 C47 1.389(4)
C47 C48 1.410(3)
C48 C49 1.440(3)
C51 C52 1.391(3)
C51 C58 1.435(3)
C52 C53 1.389(3)
C53 C59 1.401(3)
C54 C55 1.363(4)
C54 C59 1.424(3)
C55 C56 1.387(4)
C56 C57 1.374(4)
C57 C58 1.410(3)
C58 C59 1.434(3)
Li1 O2 1.874(9)
Li1 O1 1.874(8)
Li1 O4 1.932(9)
Li1 O3A 2.003(9)
Li1 O3B 2.148(9)
Li1 C72 2.688(8)
C61 O2 1.416(2)
O1 C64A 1.415(3)
O1 C64B 1.419(3)
O1 C63A 1.422(3)
O1 C63B 1.430(3)
O1 C62A 1.957(5)
C62A C63B 0.548(5)
C62A C62B 1.023(6)
C62A O2 1.430(3)
C62A C63A 1.542(3)
C62B O2 1.416(2)
C62B C63B 1.546(3)
C63A C63B 1.141(6)
C63A C64A 1.889(6)
C63B O2 1.744(3)
C71 O3B 1.414(3)
C71 O3A 1.421(3)
O3A C72 1.425(3)
O3B C72 1.419(3)
C72 C73 1.544(3)
C73 O4 1.420(3)
O4 C74B 1.242(10)
O4 C74A 1.425(3)
